data_2312040
loop_
_publ_author_name
'Bosch, Eric'
'Moreno, Bryce S.'
'Bowling, Nathan P.'

_publ_section_title
;
 &#x3c0;-Complexation and C-H hydrogen bonding in the formation of colored
 cocrystals.
;
_journal_coeditor_code OV3169
_journal_issue 'Pt 4'
_journal_name_full 'Acta crystallographica. Section C, Structural chemistry'
_journal_page_first 149
_journal_page_last 157
_journal_paper_doi 10.1107/S2053229623002231
_journal_volume 79
_journal_year 2023
_chemical_formula_iupac 'C14 H4 F4 N2 O4, C15 H14 N2'
_chemical_formula_moiety 'C14 H4 F4 N2 O4, C15 H14 N2'
_chemical_formula_sum 'C29 H18 F4 N4 O4'
_chemical_formula_weight 562.47
_chemical_name_systematic
;
3-{2-[4-(Dimethylamino)phenyl]ethynyl}pyridine;
1-[2-(3,5-dinitrophenyl)ethynyl]-2,3,5,6-tetrafluorobenzene
;
_space_group_crystal_system orthorhombic
_space_group_IT_number 60
_space_group_name_Hall '-P 2n 2ab'
_space_group_name_H-M_alt 'P b c n'
_atom_sites_solution_hydrogens geom
_atom_sites_solution_primary dual
_audit_creation_method SHELXL-2018/3
_cell_angle_alpha 90
_cell_angle_beta 90
_cell_angle_gamma 90
_cell_formula_units_Z 8
_cell_length_a 13.131(4)
_cell_length_b 14.423(4)
_cell_length_c 26.523(7)
_cell_measurement_reflns_used 6048
_cell_measurement_temperature 100(2)
_cell_measurement_theta_max 24.86
_cell_measurement_theta_min 2.23
_cell_volume 5023(2)
_computing_cell_refinement
;
SMART (Bruker, 2014)
;
_computing_data_collection
;
SMART (Bruker, 2014)
;
_computing_data_reduction
;
SAINT (Bruker, 2014)
;
_computing_molecular_graphics
;
XSeed (Barbour, 2020)
;
_computing_publication_material
;
XSeed (Barbour, 2020)
;
_computing_structure_refinement
;
SHELXL2018 (Sheldrick, 2015b)
;
_computing_structure_solution
;
SHELXT2018 (Sheldrick, 2015a)
;
_diffrn_ambient_temperature 100(2)
_diffrn_detector_area_resol_mean 8.3660
_diffrn_measured_fraction_theta_full 1.000
_diffrn_measured_fraction_theta_max 0.999
_diffrn_measurement_device_type 'Bruker APEXI CCD'
_diffrn_measurement_method 'phi and omega scans'
_diffrn_radiation_monochromator graphite
_diffrn_radiation_source 'fine-focus sealed tube'
_diffrn_radiation_type MoK\a
_diffrn_radiation_wavelength 0.71073
_diffrn_reflns_av_R_equivalents 0.0767
_diffrn_reflns_av_unetI/netI 0.0438
_diffrn_reflns_limit_h_max 16
_diffrn_reflns_limit_h_min -16
_diffrn_reflns_limit_k_max 18
_diffrn_reflns_limit_k_min -18
_diffrn_reflns_limit_l_max 33
_diffrn_reflns_limit_l_min -33
_diffrn_reflns_number 60342
_diffrn_reflns_theta_full 25.242
_diffrn_reflns_theta_max 27.143
_diffrn_reflns_theta_min 2.097
_exptl_absorpt_coefficient_mu 0.121
_exptl_absorpt_correction_T_max 0.7455
_exptl_absorpt_correction_T_min 0.5976
_exptl_absorpt_correction_type multi-scan
_exptl_absorpt_process_details
;
(SADABS; Bruker, 2014)
;
_exptl_crystal_colour red
_exptl_crystal_density_diffrn 1.488
_exptl_crystal_description 'cut block'
_exptl_crystal_F_000 2304
_exptl_crystal_size_max 0.30
_exptl_crystal_size_mid 0.20
_exptl_crystal_size_min 0.15
_refine_diff_density_max 0.335
_refine_diff_density_min -0.267
_refine_ls_extinction_method none
_refine_ls_goodness_of_fit_ref 1.027
_refine_ls_hydrogen_treatment constr
_refine_ls_matrix_type full
_refine_ls_number_parameters 372
_refine_ls_number_reflns 5554
_refine_ls_number_restraints 0
_refine_ls_restrained_S_all 1.027
_refine_ls_R_factor_all 0.0836
_refine_ls_R_factor_gt 0.0560
_refine_ls_shift/su_max 0.000
_refine_ls_shift/su_mean 0.000
_refine_ls_structure_factor_coef Fsqd
_refine_ls_weighting_details 'w=1/[\s^2^(Fo^2^)+(0.0771P)^2^+2.8101P] where P=(Fo^2^+2Fc^2^)/3'
_refine_ls_weighting_scheme calc
_refine_ls_wR_factor_gt 0.1357
_refine_ls_wR_factor_ref 0.1540
_reflns_number_gt 3976
_reflns_number_total 5554
_reflns_threshold_expression 'I > 2\s(I)'
_cod_data_source_file ov3169sup1.cif
_cod_data_source_block 2
_cod_database_code 2312040
_shelx_space_group_comment
;
The symmetry employed for this shelxl refinement is uniquely defined
by the following loop, which should always be used as a source of
symmetry information in preference to the above space-group names.
They are only intended as comments.
;

loop_
_space_group_symop_operation_xyz
'x, y, z'
'-x+1/2, -y+1/2, z+1/2'
'x+1/2, -y+1/2, -z'
'-x, y, -z+1/2'
'-x, -y, -z'
'x-1/2, y-1/2, -z-1/2'
'-x-1/2, y-1/2, z'
'x, -y, z-1/2'

loop_
_atom_site_type_symbol
_atom_site_label
_atom_site_fract_x
_atom_site_fract_y
_atom_site_fract_z
_atom_site_U_iso_or_equiv
_atom_site_adp_type
_atom_site_calc_flag
_atom_site_occupancy
_atom_site_disorder_assembly
_atom_site_disorder_group
F F1 0.38474(11) 0.41632(9) 0.43737(5) 0.0380(4) Uani d 1 . .
O O1 0.31801(13) 0.97332(11) 0.54808(6) 0.0346(4) Uani d 1 . .
N N1 0.39262(14) 0.40849(12) 0.60892(7) 0.0277(4) Uani d 1 . .
C C1 0.40199(16) 0.35428(14) 0.56857(8) 0.0249(4) Uani d 1 . .
H H1 0.404321 0.383090 0.536381 0.030 Uiso calc 1 . .
F F2 0.40359(11) 0.36309(8) 0.34049(5) 0.0370(3) Uani d 1 . .
O O2 0.34149(13) 0.98327(10) 0.62884(6) 0.0332(4) Uani d 1 . .
N N2 0.37851(17) -0.01111(13) 0.29567(7) 0.0367(5) Uani d 1 . .
C C2 0.39061(16) 0.36700(15) 0.65390(9) 0.0282(5) Uani d 1 . .
H H2 0.384300 0.404670 0.683118 0.034 Uiso calc 1 . .
F F3 0.35870(10) 0.67142(9) 0.28711(5) 0.0351(3) Uani d 1 . .
O O3 0.36752(18) 0.70936(13) 0.72859(7) 0.0568(6) Uani d 1 . .
N N3 0.33430(14) 0.93901(12) 0.58941(7) 0.0259(4) Uani d 1 . .
C C3 0.39728(17) 0.27162(16) 0.66019(9) 0.0296(5) Uani d 1 . .
H H3 0.396045 0.245202 0.692996 0.036 Uiso calc 1 . .
F F4 0.33985(10) 0.72583(8) 0.38375(5) 0.0312(3) Uani d 1 . .
O O4 0.37845(15) 0.57505(11) 0.69379(6) 0.0419(5) Uani d 1 . .
N N4 0.37037(15) 0.65946(13) 0.69135(7) 0.0300(4) Uani d 1 . .
C C4 0.40574(16) 0.21554(15) 0.61807(9) 0.0279(5) Uani d 1 . .
H H4 0.409481 0.150057 0.621452 0.034 Uiso calc 1 . .
C C5 0.40866(16) 0.25686(14) 0.57060(8) 0.0245(4) Uani d 1 . .
C C6 0.41423(16) 0.20425(14) 0.52504(9) 0.0266(5) Uani d 1 . .
C C7 0.41224(16) 0.16104(14) 0.48619(9) 0.0266(5) Uani d 1 . .
C C8 0.40680(15) 0.11544(14) 0.43836(8) 0.0247(4) Uani d 1 . .
C C9 0.40617(16) 0.01862(14) 0.43342(8) 0.0256(5) Uani d 1 . .
H H9 0.412462 -0.019045 0.462633 0.031 Uiso calc 1 . .
C C10 0.39657(16) -0.02264(14) 0.38683(8) 0.0265(5) Uani d 1 . .
H H10 0.395229 -0.088382 0.384679 0.032 Uiso calc 1 . .
C C11 0.38867(16) 0.03017(15) 0.34216(8) 0.0253(5) Uani d 1 . .
C C12 0.39060(16) 0.12726(15) 0.34730(9) 0.0275(5) Uani d 1 . .
H H12 0.385972 0.165304 0.318150 0.033 Uiso calc 1 . .
C C13 0.39914(16) 0.16776(14) 0.39422(8) 0.0269(5) Uani d 1 . .
H H13 0.399829 0.233486 0.396587 0.032 Uiso calc 1 . .
C C14 0.3687(2) -0.11100(16) 0.29177(9) 0.0383(6) Uani d 1 . .
H H14A 0.308064 -0.131321 0.310226 0.057 Uiso calc 1 . .
H H14B 0.429238 -0.140616 0.306219 0.057 Uiso calc 1 . .
H H14C 0.362319 -0.128576 0.256217 0.057 Uiso calc 1 . .
C C15 0.3625(2) 0.04253(18) 0.25039(9) 0.0384(6) Uani d 1 . .
H H15A 0.416917 0.088593 0.246992 0.058 Uiso calc 1 . .
H H15B 0.296569 0.074181 0.252385 0.058 Uiso calc 1 . .
H H15C 0.363092 0.001212 0.221055 0.058 Uiso calc 1 . .
C C16 0.37692(17) 0.48011(15) 0.40039(8) 0.0257(5) Uani d 1 . .
C C17 0.38694(17) 0.45312(14) 0.35105(8) 0.0259(5) Uani d 1 . .
C C18 0.38115(16) 0.51602(15) 0.31196(8) 0.0260(5) Uani d 1 . .
H H18 0.388326 0.496944 0.277863 0.031 Uiso calc 1 . .
C C19 0.36461(16) 0.60723(14) 0.32426(8) 0.0247(5) Uani d 1 . .
C C20 0.35458(15) 0.63559(14) 0.37361(8) 0.0243(4) Uani d 1 . .
C C21 0.36105(15) 0.57272(15) 0.41342(8) 0.0230(4) Uani d 1 . .
C C22 0.35608(16) 0.60451(15) 0.46421(8) 0.0246(5) Uani d 1 . .
C C23 0.35522(15) 0.63854(14) 0.50532(8) 0.0241(4) Uani d 1 . .
C C24 0.35445(15) 0.68955(14) 0.55165(8) 0.0230(4) Uani d 1 . .
C C25 0.34476(15) 0.78594(14) 0.54866(8) 0.0222(4) Uani d 1 . .
H H25 0.337937 0.815635 0.516863 0.027 Uiso calc 1 . .
C C26 0.34526(15) 0.83733(14) 0.59255(8) 0.0219(4) Uani d 1 . .
C C27 0.35444(15) 0.79785(14) 0.63971(8) 0.0227(4) Uani d 1 . .
H H27 0.354911 0.834366 0.669514 0.027 Uiso calc 1 . .
C C28 0.36292(16) 0.70242(14) 0.64131(8) 0.0230(4) Uani d 1 . .
C C29 0.36315(15) 0.64641(15) 0.59890(8) 0.0237(4) Uani d 1 . .
H H29 0.368998 0.580953 0.601686 0.028 Uiso calc 1 . .

loop_
_atom_site_aniso_label
_atom_site_aniso_U_11
_atom_site_aniso_U_22
_atom_site_aniso_U_33
_atom_site_aniso_U_12
_atom_site_aniso_U_13
_atom_site_aniso_U_23
F1 0.0628(9) 0.0243(7) 0.0268(7) 0.0032(6) -0.0021(6) 0.0041(5)
O1 0.0487(10) 0.0253(8) 0.0298(9) 0.0004(7) 0.0012(7) 0.0056(7)
N1 0.0263(10) 0.0220(9) 0.0347(11) -0.0017(7) -0.0006(8) -0.0041(8)
C1 0.0241(10) 0.0233(10) 0.0272(11) -0.0025(8) 0.0012(9) 0.0003(9)
F2 0.0609(9) 0.0185(6) 0.0316(7) 0.0055(6) -0.0031(6) -0.0035(5)
O2 0.0483(10) 0.0183(7) 0.0331(9) -0.0033(7) -0.0010(7) -0.0034(7)
N2 0.0605(14) 0.0261(10) 0.0234(10) 0.0054(9) 0.0015(9) -0.0002(8)
C2 0.0262(11) 0.0269(11) 0.0315(12) -0.0023(9) -0.0021(9) -0.0045(9)
F3 0.0536(9) 0.0235(7) 0.0284(7) 0.0001(6) -0.0021(6) 0.0048(5)
O3 0.1175(19) 0.0299(9) 0.0229(9) 0.0151(10) -0.0008(10) -0.0027(7)
N3 0.0301(10) 0.0204(9) 0.0272(10) -0.0038(7) 0.0008(8) 0.0010(8)
C3 0.0274(11) 0.0332(12) 0.0283(12) -0.0010(9) -0.0011(9) 0.0027(9)
F4 0.0406(8) 0.0183(6) 0.0347(7) 0.0013(5) 0.0000(6) -0.0034(5)
O4 0.0763(13) 0.0191(8) 0.0304(9) 0.0048(8) -0.0007(9) 0.0040(7)
N4 0.0433(12) 0.0224(9) 0.0242(10) 0.0052(8) 0.0021(8) 0.0009(8)
C4 0.0252(11) 0.0214(10) 0.0372(13) 0.0007(8) -0.0004(9) 0.0000(9)
C5 0.0195(10) 0.0237(10) 0.0303(12) -0.0010(8) -0.0005(9) -0.0043(9)
C6 0.0234(11) 0.0213(10) 0.0353(13) -0.0011(8) 0.0000(9) -0.0012(9)
C7 0.0219(11) 0.0215(10) 0.0363(13) -0.0017(8) 0.0005(9) -0.0002(9)
C8 0.0213(10) 0.0221(10) 0.0307(12) 0.0003(8) 0.0021(9) -0.0025(9)
C9 0.0287(11) 0.0227(10) 0.0254(11) 0.0014(9) 0.0029(9) 0.0030(9)
C10 0.0327(12) 0.0179(10) 0.0289(12) 0.0032(9) 0.0024(9) 0.0020(9)
C11 0.0257(11) 0.0257(11) 0.0245(11) 0.0025(8) 0.0045(9) -0.0004(9)
C12 0.0284(11) 0.0225(10) 0.0314(12) -0.0002(9) -0.0005(9) 0.0067(9)
C13 0.0259(11) 0.0174(10) 0.0373(13) -0.0013(8) -0.0003(9) 0.0007(9)
C14 0.0584(17) 0.0290(12) 0.0274(12) 0.0103(11) -0.0044(11) -0.0066(10)
C15 0.0481(15) 0.0419(14) 0.0253(12) 0.0069(11) 0.0016(11) 0.0038(11)
C16 0.0314(11) 0.0224(10) 0.0233(11) -0.0005(9) -0.0023(9) 0.0030(9)
C17 0.0311(12) 0.0178(10) 0.0288(12) 0.0020(8) -0.0024(9) -0.0025(9)
C18 0.0320(12) 0.0252(11) 0.0209(10) -0.0020(9) -0.0017(9) -0.0033(9)
C19 0.0272(11) 0.0218(10) 0.0251(11) -0.0009(8) -0.0032(9) 0.0032(9)
C20 0.0239(11) 0.0193(10) 0.0299(11) -0.0007(8) -0.0008(9) -0.0032(9)
C21 0.0209(10) 0.0254(11) 0.0226(11) -0.0006(8) -0.0021(8) -0.0023(8)
C22 0.0235(11) 0.0246(10) 0.0258(12) -0.0007(8) 0.0003(8) -0.0001(9)
C23 0.0224(10) 0.0237(10) 0.0263(11) -0.0010(8) 0.0016(8) 0.0016(9)
C24 0.0217(10) 0.0247(10) 0.0227(11) -0.0005(8) 0.0017(8) -0.0024(8)
C25 0.0200(10) 0.0254(10) 0.0213(10) -0.0017(8) 0.0006(8) 0.0019(8)
C26 0.0204(10) 0.0188(10) 0.0264(11) -0.0025(8) 0.0020(8) 0.0005(8)
C27 0.0223(10) 0.0229(10) 0.0229(11) -0.0008(8) 0.0014(8) -0.0027(8)
C28 0.0264(10) 0.0216(10) 0.0212(11) 0.0007(8) 0.0020(8) 0.0009(8)
C29 0.0246(10) 0.0207(10) 0.0258(11) 0.0013(8) 0.0014(8) -0.0024(8)

loop_
_atom_type_symbol
_atom_type_description
_atom_type_scat_dispersion_real
_atom_type_scat_dispersion_imag
_atom_type_scat_source
C C 0.0033 0.0016 'International Tables Vol C Tables 4.2.6.8 and 6.1.1.4'
H H 0.0000 0.0000 'International Tables Vol C Tables 4.2.6.8 and 6.1.1.4'
N N 0.0061 0.0033 'International Tables Vol C Tables 4.2.6.8 and 6.1.1.4'
O O 0.0106 0.0060 'International Tables Vol C Tables 4.2.6.8 and 6.1.1.4'
F F 0.0171 0.0103 'International Tables Vol C Tables 4.2.6.8 and 6.1.1.4'

loop_
_geom_angle_atom_site_label_1
_geom_angle_atom_site_label_2
_geom_angle_atom_site_label_3
_geom_angle_site_symmetry_1
_geom_angle_site_symmetry_3
_geom_angle
_geom_angle_publ_flag
C1 N1 C2 . . 117.19(19) ?
N1 C1 C5 . . 124.1(2) ?
N1 C1 H1 . . 117.9 ?
C5 C1 H1 . . 117.9 ?
C11 N2 C15 . . 121.85(19) ?
C11 N2 C14 . . 120.17(19) ?
C15 N2 C14 . . 117.4(2) ?
N1 C2 C3 . . 123.4(2) ?
N1 C2 H2 . . 118.3 ?
C3 C2 H2 . . 118.3 ?
O1 N3 O2 . . 124.52(18) ?
O1 N3 C26 . . 118.06(17) ?
O2 N3 C26 . . 117.42(17) ?
C4 C3 C2 . . 119.2(2) ?
C4 C3 H3 . . 120.4 ?
C2 C3 H3 . . 120.4 ?
O3 N4 O4 . . 123.07(19) ?
O3 N4 C28 . . 118.66(18) ?
O4 N4 C28 . . 118.26(18) ?
C3 C4 C5 . . 118.8(2) ?
C3 C4 H4 . . 120.6 ?
C5 C4 H4 . . 120.6 ?
C4 C5 C1 . . 117.34(19) ?
C4 C5 C6 . . 122.59(19) ?
C1 C5 C6 . . 120.0(2) ?
C7 C6 C5 . . 175.7(2) ?
C6 C7 C8 . . 175.9(2) ?
C13 C8 C9 . . 117.3(2) ?
C13 C8 C7 . . 119.91(19) ?
C9 C8 C7 . . 122.7(2) ?
C10 C9 C8 . . 121.0(2) ?
C10 C9 H9 . . 119.5 ?
C8 C9 H9 . . 119.5 ?
C9 C10 C11 . . 121.75(19) ?
C9 C10 H10 . . 119.1 ?
C11 C10 H10 . . 119.1 ?
N2 C11 C12 . . 121.3(2) ?
N2 C11 C10 . . 121.70(19) ?
C12 C11 C10 . . 117.0(2) ?
C13 C12 C11 . . 120.7(2) ?
C13 C12 H12 . . 119.7 ?
C11 C12 H12 . . 119.7 ?
C12 C13 C8 . . 122.23(19) ?
C12 C13 H13 . . 118.9 ?
C8 C13 H13 . . 118.9 ?
N2 C14 H14A . . 109.5 ?
N2 C14 H14B . . 109.5 ?
H14A C14 H14B . . 109.5 ?
N2 C14 H14C . . 109.5 ?
H14A C14 H14C . . 109.5 ?
H14B C14 H14C . . 109.5 ?
N2 C15 H15A . . 109.5 ?
N2 C15 H15B . . 109.5 ?
H15A C15 H15B . . 109.5 ?
N2 C15 H15C . . 109.5 ?
H15A C15 H15C . . 109.5 ?
H15B C15 H15C . . 109.5 ?
F1 C16 C17 . . 119.53(19) ?
F1 C16 C21 . . 118.96(19) ?
C17 C16 C21 . . 121.49(19) ?
F2 C17 C16 . . 119.19(19) ?
F2 C17 C18 . . 119.14(19) ?
C16 C17 C18 . . 121.7(2) ?
C19 C18 C17 . . 117.4(2) ?
C19 C18 H18 . . 121.3 ?
C17 C18 H18 . . 121.3 ?
F3 C19 C18 . . 119.44(19) ?
F3 C19 C20 . . 118.86(18) ?
C18 C19 C20 . . 121.7(2) ?
F4 C20 C19 . . 119.46(19) ?
F4 C20 C21 . . 119.16(19) ?
C19 C20 C21 . . 121.37(19) ?
C20 C21 C16 . . 116.36(19) ?
C20 C21 C22 . . 120.27(19) ?
C16 C21 C22 . . 123.3(2) ?
C23 C22 C21 . . 174.2(2) ?
C22 C23 C24 . . 173.3(2) ?
C25 C24 C29 . . 119.92(19) ?
C25 C24 C23 . . 117.56(19) ?
C29 C24 C23 . . 122.52(19) ?
C26 C25 C24 . . 119.05(19) ?
C26 C25 H25 . . 120.5 ?
C24 C25 H25 . . 120.5 ?
C27 C26 C25 . . 122.92(19) ?
C27 C26 N3 . . 118.03(18) ?
C25 C26 N3 . . 119.05(19) ?
C26 C27 C28 . . 116.51(19) ?
C26 C27 H27 . . 121.7 ?
C28 C27 H27 . . 121.7 ?
C27 C28 C29 . . 123.8(2) ?
C27 C28 N4 . . 116.99(18) ?
C29 C28 N4 . . 119.20(18) ?
C28 C29 C24 . . 117.79(19) ?
C28 C29 H29 . . 121.1 ?
C24 C29 H29 . . 121.1 ?

loop_
_geom_bond_atom_site_label_1
_geom_bond_atom_site_label_2
_geom_bond_site_symmetry_2
_geom_bond_distance
_geom_bond_publ_flag
F1 C16 . 1.349(2) ?
O1 N3 . 1.222(2) ?
N1 C1 . 1.331(3) ?
N1 C2 . 1.335(3) ?
C1 C5 . 1.409(3) ?
C1 H1 . 0.9500 ?
F2 C17 . 1.346(2) ?
O2 N3 . 1.229(2) ?
N2 C11 . 1.376(3) ?
N2 C15 . 1.444(3) ?
N2 C14 . 1.450(3) ?
C2 C3 . 1.388(3) ?
C2 H2 . 0.9500 ?
F3 C19 . 1.354(2) ?
O3 N4 . 1.223(2) ?
N3 C26 . 1.476(3) ?
C3 C4 . 1.384(3) ?
C3 H3 . 0.9500 ?
F4 C20 . 1.343(2) ?
O4 N4 . 1.224(2) ?
N4 C28 . 1.468(3) ?
C4 C5 . 1.393(3) ?
C4 H4 . 0.9500 ?
C5 C6 . 1.429(3) ?
C6 C7 . 1.204(3) ?
C7 C8 . 1.431(3) ?
C8 C13 . 1.396(3) ?
C8 C9 . 1.403(3) ?
C9 C10 . 1.377(3) ?
C9 H9 . 0.9500 ?
C10 C11 . 1.412(3) ?
C10 H10 . 0.9500 ?
C11 C12 . 1.407(3) ?
C12 C13 . 1.379(3) ?
C12 H12 . 0.9500 ?
C13 H13 . 0.9500 ?
C14 H14A . 0.9800 ?
C14 H14B . 0.9800 ?
C14 H14C . 0.9800 ?
C15 H15A . 0.9800 ?
C15 H15B . 0.9800 ?
C15 H15C . 0.9800 ?
C16 C17 . 1.372(3) ?
C16 C21 . 1.395(3) ?
C17 C18 . 1.380(3) ?
C18 C19 . 1.373(3) ?
C18 H18 . 0.9500 ?
C19 C20 . 1.378(3) ?
C20 C21 . 1.394(3) ?
C21 C22 . 1.424(3) ?
C22 C23 . 1.196(3) ?
C23 C24 . 1.432(3) ?
C24 C25 . 1.398(3) ?
C24 C29 . 1.404(3) ?
C25 C26 . 1.380(3) ?
C25 H25 . 0.9500 ?
C26 C27 . 1.380(3) ?
C27 C28 . 1.381(3) ?
C27 H27 . 0.9500 ?
C28 C29 . 1.385(3) ?
C29 H29 . 0.9500 ?

loop_
_geom_hbond_atom_site_label_D
_geom_hbond_atom_site_label_H
_geom_hbond_atom_site_label_A
_geom_hbond_site_symmetry_A
_geom_hbond_distance_DH
_geom_hbond_distance_HA
_geom_hbond_distance_DA
_geom_hbond_angle_DHA
_geom_hbond_publ_flag
C29 H29 N1 . 0.95 2.51 3.463(3) 177.5 yes
C2 H2 O4 . 0.95 2.47 3.186(3) 131.6 yes
C15 H15C O2 8_565 0.98 2.47 3.257(3) 136.8 yes
C18 H18 O4 8_565 0.95 2.46 3.398(3) 168.1 yes

_cod_database_fobs_code 2312040
